data_2207521
loop_
_publ_author_name
'Li, Yi-Tao'
'Wang, Zhi-Guo'
'Chen, Yun-Feng'
'Chen, Ai-Hua'

_publ_section_title
;Dimethyl
 2,6-di-<i>tert</i>-butyl-4,8-dioxo-1,2,5,6-tetrahydro-2,3a,4a,6,7a,8a-hexaazacyclopenta[<i>def</i>]fluorene-8b,8c-dicarboxylate
;
_journal_coeditor_code DN6273
_journal_issue 12
_journal_name_full 'Acta Crystallographica Section E'
_journal_page_first o4128
_journal_page_last o4129
_journal_paper_doi 10.1107/S1600536805037050
_journal_volume 61
_journal_year 2005
_chemical_formula_iupac 'C20 H32 N6 O6'
_chemical_formula_moiety 'C20 H32 N6 O6'
_chemical_formula_sum 'C20 H32 N6 O6'
_chemical_formula_weight 452.52
_chemical_name_systematic
;
Dimethyl 2,6-di-tert-butyl-4,8-dioxo-1,2,5,6-tetrahydro-2,3a,4a,6,7a,8a-
hexaazacyclopenta[def]fluorene-8b,8c-dicarboxylate
;
_space_group_IT_number 14
_symmetry_cell_setting monoclinic
_symmetry_space_group_name_Hall '-P 2ybc'
_symmetry_space_group_name_H-M 'P 1 21/c 1'
_atom_sites_solution_hydrogens geom
_atom_sites_solution_primary direct
_atom_sites_solution_secondary difmap
_audit_creation_method SHELXL97
_cell_angle_alpha 90.00
_cell_angle_beta 98.362(2)
_cell_angle_gamma 90.00
_cell_formula_units_Z 4
_cell_length_a 14.6448(15)
_cell_length_b 12.4388(12)
_cell_length_c 13.2805(14)
_cell_measurement_reflns_used 5173
_cell_measurement_temperature 292(2)
_cell_measurement_theta_max 27.81
_cell_measurement_theta_min 2.25
_cell_volume 2393.5(4)
_computing_cell_refinement SMART
_computing_data_collection 'SMART (Bruker, 2000)'
_computing_data_reduction 'SAINT (Bruker, 2000)'
_computing_molecular_graphics 'SHELXTL (Bruker, 2000)'
_computing_publication_material SHELXTL
_computing_structure_refinement 'SHELXL97 (Sheldrick, 1997)'
_computing_structure_solution 'SHELXS97 (Sheldrick, 1997)'
_diffrn_ambient_temperature 292(2)
_diffrn_measured_fraction_theta_full 1.000
_diffrn_measured_fraction_theta_max 1.000
_diffrn_measurement_device_type 'Bruker SMART CCD area-detector'
_diffrn_measurement_method '\f and \w'
_diffrn_radiation_monochromator graphite
_diffrn_radiation_source 'fine-focus sealed tube'
_diffrn_radiation_type MoK\a
_diffrn_radiation_wavelength 0.71073
_diffrn_reflns_av_R_equivalents 0.0234
_diffrn_reflns_av_sigmaI/netI 0.0261
_diffrn_reflns_limit_h_max 17
_diffrn_reflns_limit_h_min -16
_diffrn_reflns_limit_k_max 14
_diffrn_reflns_limit_k_min -11
_diffrn_reflns_limit_l_max 15
_diffrn_reflns_limit_l_min -15
_diffrn_reflns_number 11778
_diffrn_reflns_theta_full 25.00
_diffrn_reflns_theta_max 25.00
_diffrn_reflns_theta_min 1.41
_exptl_absorpt_coefficient_mu 0.094
_exptl_absorpt_correction_type none
_exptl_crystal_colour colourless
_exptl_crystal_density_diffrn 1.256
_exptl_crystal_density_method 'not measured'
_exptl_crystal_description block
_exptl_crystal_F_000 968
_exptl_crystal_size_max 0.40
_exptl_crystal_size_mid 0.30
_exptl_crystal_size_min 0.20
_refine_diff_density_max 0.285
_refine_diff_density_min -0.203
_refine_ls_extinction_method none
_refine_ls_goodness_of_fit_ref 1.056
_refine_ls_hydrogen_treatment constr
_refine_ls_matrix_type full
_refine_ls_number_parameters 297
_refine_ls_number_reflns 4210
_refine_ls_number_restraints 0
_refine_ls_restrained_S_all 1.056
_refine_ls_R_factor_all 0.0584
_refine_ls_R_factor_gt 0.0492
_refine_ls_shift/su_max 0.001
_refine_ls_shift/su_mean 0.000
_refine_ls_structure_factor_coef Fsqd
_refine_ls_weighting_details 'calc w = 1/[\s^2^(Fo^2^)+(0.0815P)^2^+0.5234P] where P=(Fo^2^+2Fc^2^)/3'
_refine_ls_weighting_scheme calc
_refine_ls_wR_factor_gt 0.1392
_refine_ls_wR_factor_ref 0.1478
_reflns_number_gt 3444
_reflns_number_total 4210
_reflns_threshold_expression I>2\s(I)
_cod_data_source_file dn6273.cif
_cod_data_source_block I
_cod_depositor_comments
;
The following automatic conversions were performed:
'_symmetry_cell_setting' value 'Monoclinic' changed to 'monoclinic'
according to '/home/saulius/struct/CIF-dictionaries/cif_core.dic'
dictionary named 'cif_core.dic' version 2.4.1 from 2010-06-29.

Automatic conversion script
Id: cif_fix_enum 1527 2010-12-29 10:47:43Z saulius 

The following automatic conversions were performed:

'_symmetry_cell_setting' value 'Monoclinic' changed to 'monoclinic'
according to /home/saulius/struct/CIF-dictionaries/cif_core.dic
dictionary named 'cif_core.dic' version 2.4.1 from 2010-06-29.

Automatic conversion script
Id: cif_fix_values 1715 2011-07-08 13:25:40Z adriana 
;
_cod_original_sg_symbol_H-M 'P 21/c'
_cod_database_code 2207521
_cod_database_fobs_code 2207521

loop_
_symmetry_equiv_pos_as_xyz
'x, y, z'
'-x, y+1/2, -z+1/2'
'-x, -y, -z'
'x, -y-1/2, z-1/2'

loop_
_atom_site_label
_atom_site_fract_x
_atom_site_fract_y
_atom_site_fract_z
_atom_site_U_iso_or_equiv
_atom_site_adp_type
_atom_site_calc_flag
_atom_site_refinement_flags
_atom_site_occupancy
_atom_site_type_symbol
C1 0.83215(16) 0.4581(2) 0.4295(2) 0.0888(8) Uani d . 1 C
H1A 0.8324 0.4487 0.3578 0.133 Uiso calc R 1 H
H1B 0.8916 0.4396 0.4657 0.133 Uiso calc R 1 H
H1C 0.8185 0.5317 0.4430 0.133 Uiso calc R 1 H
C2 0.7582(2) 0.4003(4) 0.5777(2) 0.1131(11) Uani d . 1 C
H2A 0.7532 0.4754 0.5927 0.170 Uiso calc R 1 H
H2B 0.8142 0.3721 0.6147 0.170 Uiso calc R 1 H
H2C 0.7063 0.3625 0.5973 0.170 Uiso calc R 1 H
C3 0.7835(2) 0.2693(2) 0.4462(3) 0.1044(10) Uani d . 1 C
H3A 0.7342 0.2236 0.4606 0.157 Uiso calc R 1 H
H3B 0.8392 0.2507 0.4901 0.157 Uiso calc R 1 H
H3C 0.7925 0.2601 0.3765 0.157 Uiso calc R 1 H
C4 0.75919(15) 0.38580(19) 0.46419(17) 0.0659(6) Uani d . 1 C
C5 0.61554(14) 0.50307(17) 0.43265(15) 0.0550(5) Uani d . 1 C
H5A 0.6400 0.5278 0.5005 0.066 Uiso calc R 1 H
H5B 0.5507 0.4866 0.4320 0.066 Uiso calc R 1 H
C6 0.63598(14) 0.37425(14) 0.30666(16) 0.0536(5) Uani d . 1 C
H6A 0.5729 0.3483 0.2987 0.064 Uiso calc R 1 H
H6B 0.6748 0.3151 0.2913 0.064 Uiso calc R 1 H
C7 0.69046(13) 0.66836(15) 0.37287(15) 0.0508(5) Uani d . 1 C
C8 0.71746(13) 0.47652(15) 0.18419(14) 0.0497(4) Uani d . 1 C
C9 0.60002(11) 0.56193(13) 0.25381(12) 0.0410(4) Uani d . 1 C
C10 0.49423(12) 0.56513(14) 0.22493(14) 0.0467(4) Uani d . 1 C
C11 0.36259(15) 0.4787(2) 0.1400(2) 0.0838(8) Uani d . 1 C
H11A 0.3312 0.4874 0.1981 0.126 Uiso calc R 1 H
H11B 0.3452 0.4113 0.1075 0.126 Uiso calc R 1 H
H11C 0.3458 0.5364 0.0929 0.126 Uiso calc R 1 H
C12 0.65264(12) 0.64724(14) 0.19753(13) 0.0439(4) Uani d . 1 C
C13 0.59147(12) 0.71849(15) 0.12043(14) 0.0464(4) Uani d . 1 C
C14 0.48085(15) 0.71400(19) -0.02712(16) 0.0658(6) Uani d . 1 C
H14A 0.4418 0.7588 0.0073 0.099 Uiso calc R 1 H
H14B 0.4438 0.6621 -0.0681 0.099 Uiso calc R 1 H
H14C 0.5133 0.7577 -0.0698 0.099 Uiso calc R 1 H
C15 0.78498(15) 0.76223(18) 0.26212(19) 0.0669(6) Uani d . 1 C
H15A 0.7725 0.8167 0.2097 0.080 Uiso calc R 1 H
H15B 0.8139 0.7969 0.3241 0.080 Uiso calc R 1 H
C16 0.80235(14) 0.63383(19) 0.13433(17) 0.0646(6) Uani d . 1 C
H16A 0.7903 0.6895 0.0830 0.078 Uiso calc R 1 H
H16B 0.8433 0.5813 0.1107 0.078 Uiso calc R 1 H
C17 0.94283(16) 0.7210(3) 0.2276(2) 0.0942(9) Uani d . 1 C
C18 0.9999(2) 0.6272(4) 0.1981(4) 0.1483(17) Uani d . 1 C
H18A 0.9912 0.5662 0.2400 0.222 Uiso calc R 1 H
H18B 1.0639 0.6468 0.2076 0.222 Uiso calc R 1 H
H18C 0.9805 0.6092 0.1279 0.222 Uiso calc R 1 H
C19 0.9458(2) 0.8134(3) 0.1522(3) 0.1391(17) Uani d . 1 C
H19A 0.9204 0.7897 0.0851 0.209 Uiso calc R 1 H
H19B 1.0085 0.8357 0.1525 0.209 Uiso calc R 1 H
H19C 0.9102 0.8727 0.1717 0.209 Uiso calc R 1 H
C20 0.9822(2) 0.7592(4) 0.3345(3) 0.1467(17) Uani d . 1 C
H20A 0.9484 0.8210 0.3518 0.220 Uiso calc R 1 H
H20B 1.0460 0.7779 0.3363 0.220 Uiso calc R 1 H
H20C 0.9769 0.7026 0.3825 0.220 Uiso calc R 1 H
N1 0.66325(11) 0.40597(13) 0.41153(12) 0.0532(4) Uani d . 1 N
N2 0.62353(10) 0.59089(12) 0.35964(11) 0.0456(4) Uani d . 1 N
N3 0.64217(10) 0.46123(11) 0.23258(11) 0.0446(4) Uani d . 1 N
N4 0.69911(11) 0.71167(12) 0.27947(12) 0.0507(4) Uani d . 1 N
N5 0.71602(10) 0.58219(13) 0.14928(12) 0.0504(4) Uani d . 1 N
N6 0.84655(11) 0.68123(15) 0.23076(14) 0.0652(5) Uani d . 1 N
O1 0.73199(11) 0.69780(13) 0.45408(11) 0.0714(4) Uani d . 1 O
O2 0.77349(11) 0.40908(12) 0.16918(12) 0.0710(4) Uani d . 1 O
O3 0.45034(10) 0.63920(12) 0.24816(13) 0.0712(4) Uani d . 1 O
O4 0.46132(9) 0.48030(11) 0.17243(12) 0.0611(4) Uani d . 1 O
O5 0.58570(10) 0.81389(11) 0.12794(11) 0.0617(4) Uani d . 1 O
O6 0.54676(9) 0.65869(10) 0.04739(10) 0.0563(4) Uani d . 1 O

loop_
_atom_site_aniso_label
_atom_site_aniso_U_11
_atom_site_aniso_U_22
_atom_site_aniso_U_33
_atom_site_aniso_U_12
_atom_site_aniso_U_13
_atom_site_aniso_U_23
C1 0.0515(13) 0.0943(19) 0.118(2) 0.0021(12) 0.0029(13) 0.0223(16)
C2 0.088(2) 0.176(3) 0.0685(18) 0.019(2) -0.0113(14) 0.0122(19)
C3 0.0830(18) 0.0773(18) 0.143(3) 0.0235(15) -0.0159(18) 0.0167(18)
C4 0.0559(12) 0.0700(14) 0.0688(14) 0.0059(10) -0.0003(10) 0.0123(11)
C5 0.0550(11) 0.0643(12) 0.0479(10) 0.0017(9) 0.0155(8) 0.0057(9)
C6 0.0531(11) 0.0393(10) 0.0679(13) -0.0001(8) 0.0068(9) 0.0021(8)
C7 0.0505(10) 0.0482(10) 0.0528(11) 0.0028(8) 0.0042(8) -0.0111(8)
C8 0.0498(10) 0.0524(11) 0.0472(10) 0.0077(8) 0.0080(8) -0.0063(8)
C9 0.0421(9) 0.0386(9) 0.0422(9) 0.0009(7) 0.0058(7) -0.0026(7)
C10 0.0424(10) 0.0430(10) 0.0553(11) 0.0012(8) 0.0085(8) 0.0010(8)
C11 0.0495(12) 0.0768(16) 0.120(2) -0.0115(11) -0.0068(13) -0.0117(14)
C12 0.0405(9) 0.0435(9) 0.0472(10) -0.0001(7) 0.0050(7) -0.0008(7)
C13 0.0413(9) 0.0474(11) 0.0514(11) 0.0006(8) 0.0095(8) 0.0042(8)
C14 0.0616(13) 0.0745(14) 0.0572(12) 0.0092(11) -0.0054(10) 0.0053(10)
C15 0.0540(12) 0.0611(13) 0.0815(15) -0.0161(10) -0.0034(11) 0.0121(11)
C16 0.0482(11) 0.0800(15) 0.0683(14) 0.0082(10) 0.0174(10) 0.0269(11)
C17 0.0443(12) 0.128(2) 0.116(2) -0.0118(14) -0.0009(13) 0.0453(18)
C18 0.0461(15) 0.169(4) 0.201(5) 0.020(2) 0.024(2) 0.033(3)
C19 0.0705(18) 0.168(4) 0.178(4) -0.038(2) 0.013(2) 0.086(3)
C20 0.0639(18) 0.200(4) 0.152(3) -0.038(2) -0.032(2) 0.029(3)
N1 0.0503(9) 0.0531(9) 0.0557(10) 0.0022(7) 0.0063(7) 0.0088(7)
N2 0.0482(8) 0.0451(8) 0.0442(8) 0.0013(6) 0.0086(6) -0.0051(6)
N3 0.0458(8) 0.0395(8) 0.0486(8) 0.0029(6) 0.0072(6) -0.0048(6)
N4 0.0484(8) 0.0465(9) 0.0553(9) -0.0088(7) 0.0014(7) -0.0005(7)
N5 0.0441(8) 0.0582(9) 0.0505(9) 0.0073(7) 0.0121(7) 0.0049(7)
N6 0.0421(9) 0.0771(12) 0.0745(12) -0.0037(8) 0.0023(8) 0.0255(10)
O1 0.0787(10) 0.0767(10) 0.0549(9) -0.0091(8) -0.0035(7) -0.0213(7)
O2 0.0698(10) 0.0650(9) 0.0828(11) 0.0218(8) 0.0262(8) -0.0074(8)
O3 0.0493(8) 0.0634(9) 0.1001(12) 0.0105(7) 0.0083(8) -0.0153(8)
O4 0.0454(7) 0.0535(8) 0.0811(10) -0.0046(6) -0.0021(6) -0.0103(7)
O5 0.0631(9) 0.0462(8) 0.0736(10) 0.0054(6) 0.0030(7) 0.0051(6)
O6 0.0583(8) 0.0540(8) 0.0529(8) 0.0040(6) -0.0046(6) 0.0017(6)

loop_
_atom_type_symbol
_atom_type_description
_atom_type_scat_dispersion_real
_atom_type_scat_dispersion_imag
_atom_type_scat_source
C C 0.0033 0.0016 'International Tables Vol C Tables 4.2.6.8 and 6.1.1.4'
H H 0.0000 0.0000 'International Tables Vol C Tables 4.2.6.8 and 6.1.1.4'
N N 0.0061 0.0033 'International Tables Vol C Tables 4.2.6.8 and 6.1.1.4'
O O 0.0106 0.0060 'International Tables Vol C Tables 4.2.6.8 and 6.1.1.4'

loop_
_geom_angle_atom_site_label_1
_geom_angle_atom_site_label_2
_geom_angle_atom_site_label_3
_geom_angle
_geom_angle_publ_flag
C4 C1 H1A 109.5 ?
C4 C1 H1B 109.5 ?
H1A C1 H1B 109.5 ?
C4 C1 H1C 109.5 ?
H1A C1 H1C 109.5 ?
H1B C1 H1C 109.5 ?
C4 C2 H2A 109.5 ?
C4 C2 H2B 109.5 ?
H2A C2 H2B 109.5 ?
C4 C2 H2C 109.5 ?
H2A C2 H2C 109.5 ?
H2B C2 H2C 109.5 ?
C4 C3 H3A 109.5 ?
C4 C3 H3B 109.5 ?
H3A C3 H3B 109.5 ?
C4 C3 H3C 109.5 ?
H3A C3 H3C 109.5 ?
H3B C3 H3C 109.5 ?
N1 C4 C1 114.40(18) ?
N1 C4 C3 108.18(19) ?
C1 C4 C3 109.0(2) ?
N1 C4 C2 107.4(2) ?
C1 C4 C2 109.9(2) ?
C3 C4 C2 107.8(3) ?
N1 C5 N2 113.88(15) ?
N1 C5 H5A 108.8 ?
N2 C5 H5A 108.8 ?
N1 C5 H5B 108.8 ?
N2 C5 H5B 108.8 ?
H5A C5 H5B 107.7 ?
N1 C6 N3 114.03(15) ?
N1 C6 H6A 108.7 ?
N3 C6 H6A 108.7 ?
N1 C6 H6B 108.7 ?
N3 C6 H6B 108.7 ?
H6A C6 H6B 107.6 ?
O1 C7 N2 125.68(19) ?
O1 C7 N4 125.66(19) ?
N2 C7 N4 108.57(15) yes
O2 C8 N3 126.39(18) ?
O2 C8 N5 125.26(18) ?
N3 C8 N5 108.26(15) yes
N3 C9 N2 111.03(13) ?
N3 C9 C10 114.65(14) ?
N2 C9 C10 108.94(14) ?
N3 C9 C12 103.96(13) ?
N2 C9 C12 103.39(13) ?
C10 C9 C12 114.26(14) ?
O3 C10 O4 126.02(17) ?
O3 C10 C9 121.13(16) ?
O4 C10 C9 112.85(15) ?
O4 C11 H11A 109.5 ?
O4 C11 H11B 109.5 ?
H11A C11 H11B 109.5 ?
O4 C11 H11C 109.5 ?
H11A C11 H11C 109.5 ?
H11B C11 H11C 109.5 ?
N4 C12 N5 112.47(14) ?
N4 C12 C13 110.34(14) ?
N5 C12 C13 112.06(14) ?
N4 C12 C9 103.18(14) ?
N5 C12 C9 102.96(13) ?
C13 C12 C9 115.40(14) ?
O5 C13 O6 126.03(17) ?
O5 C13 C12 123.89(17) ?
O6 C13 C12 110.08(15) ?
O6 C14 H14A 109.5 ?
O6 C14 H14B 109.5 ?
H14A C14 H14B 109.5 ?
O6 C14 H14C 109.5 ?
H14A C14 H14C 109.5 ?
H14B C14 H14C 109.5 ?
N6 C15 N4 109.42(17) ?
N6 C15 H15A 109.8 ?
N4 C15 H15A 109.8 ?
N6 C15 H15B 109.8 ?
N4 C15 H15B 109.8 ?
H15A C15 H15B 108.2 ?
N5 C16 N6 109.79(16) ?
N5 C16 H16A 109.7 ?
N6 C16 H16A 109.7 ?
N5 C16 H16B 109.7 ?
N6 C16 H16B 109.7 ?
H16A C16 H16B 108.2 ?
N6 C17 C18 107.9(3) ?
N6 C17 C20 107.8(2) ?
C18 C17 C20 109.3(3) ?
N6 C17 C19 112.5(2) ?
C18 C17 C19 109.8(3) ?
C20 C17 C19 109.4(3) ?
C17 C18 H18A 109.5 ?
C17 C18 H18B 109.5 ?
H18A C18 H18B 109.5 ?
C17 C18 H18C 109.5 ?
H18A C18 H18C 109.5 ?
H18B C18 H18C 109.5 ?
C17 C19 H19A 109.5 ?
C17 C19 H19B 109.5 ?
H19A C19 H19B 109.5 ?
C17 C19 H19C 109.5 ?
H19A C19 H19C 109.5 ?
H19B C19 H19C 109.5 ?
C17 C20 H20A 109.5 ?
C17 C20 H20B 109.5 ?
H20A C20 H20B 109.5 ?
C17 C20 H20C 109.5 ?
H20A C20 H20C 109.5 ?
H20B C20 H20C 109.5 ?
C5 N1 C6 109.97(15) ?
C5 N1 C4 119.84(17) ?
C6 N1 C4 120.87(17) ?
C7 N2 C9 111.47(15) ?
C7 N2 C5 124.11(16) ?
C9 N2 C5 115.11(14) ?
C8 N3 C9 111.61(14) ?
C8 N3 C6 123.21(15) ?
C9 N3 C6 115.94(14) ?
C7 N4 C12 111.61(14) ?
C7 N4 C15 120.50(16) ?
C12 N4 C15 116.45(16) ?
C8 N5 C12 111.07(14) ?
C8 N5 C16 119.33(16) ?
C12 N5 C16 116.00(16) ?
C15 N6 C16 108.33(16) ?
C15 N6 C17 113.8(2) ?
C16 N6 C17 113.8(2) ?
C10 O4 C11 116.19(16) ?
C13 O6 C14 116.36(15) ?

loop_
_geom_bond_atom_site_label_1
_geom_bond_atom_site_label_2
_geom_bond_distance
_geom_bond_publ_flag
C1 C4 1.519(3) ?
C1 H1A 0.9600 ?
C1 H1B 0.9600 ?
C1 H1C 0.9600 ?
C2 C4 1.520(4) ?
C2 H2A 0.9600 ?
C2 H2B 0.9600 ?
C2 H2C 0.9600 ?
C3 C4 1.519(4) ?
C3 H3A 0.9600 ?
C3 H3B 0.9600 ?
C3 H3C 0.9600 ?
C4 N1 1.497(3) yes
C5 N1 1.443(3) yes
C5 N2 1.477(2) yes
C5 H5A 0.9700 ?
C5 H5B 0.9700 ?
C6 N1 1.447(3) ?
C6 N3 1.474(2) ?
C6 H6A 0.9700 ?
C6 H6B 0.9700 ?
C7 O1 1.215(2) ?
C7 N2 1.368(2) yes
C7 N4 1.375(3) yes
C8 O2 1.210(2) ?
C8 N3 1.368(2) y
C8 N5 1.393(3) y
C9 N3 1.442(2) yes
C9 N2 1.443(2) yes
C9 C10 1.541(2) ?
C9 C12 1.564(2) ?
C10 O3 1.189(2) ?
C10 O4 1.317(2) ?
C11 O4 1.448(3) ?
C11 H11A 0.9600 ?
C11 H11B 0.9600 ?
C11 H11C 0.9600 ?
C12 N4 1.440(2) ?
C12 N5 1.449(2) ?
C12 C13 1.539(2) ?
C13 O5 1.195(2) ?
C13 O6 1.318(2) ?
C14 O6 1.451(2) ?
C14 H14A 0.9600 ?
C14 H14B 0.9600 ?
C14 H14C 0.9600 ?
C15 N6 1.453(3) ?
C15 N4 1.454(3) ?
C15 H15A 0.9700 ?
C15 H15B 0.9700 ?
C16 N5 1.457(3) ?
C16 N6 1.472(3) ?
C16 H16A 0.9700 ?
C16 H16B 0.9700 ?
C17 N6 1.501(3) ?
C17 C18 1.520(5) ?
C17 C20 1.528(5) ?
C17 C19 1.529(4) ?
C18 H18A 0.9600 ?
C18 H18B 0.9600 ?
C18 H18C 0.9600 ?
C19 H19A 0.9600 ?
C19 H19B 0.9600 ?
C19 H19C 0.9600 ?
C20 H20A 0.9600 ?
C20 H20B 0.9600 ?
C20 H20C 0.9600 ?

loop_
_geom_torsion_atom_site_label_1
_geom_torsion_atom_site_label_2
_geom_torsion_atom_site_label_3
_geom_torsion_atom_site_label_4
_geom_torsion
N3 C9 C10 O3 172.08(18)
N2 C9 C10 O3 47.0(2)
C12 C9 C10 O3 -68.1(2)
N3 C9 C10 O4 -9.0(2)
N2 C9 C10 O4 -134.11(16)
C12 C9 C10 O4 110.85(17)
N3 C9 C12 N4 -115.54(14)
N2 C9 C12 N4 0.52(16)
C10 C9 C12 N4 118.78(15)
N3 C9 C12 N5 1.64(16)
N2 C9 C12 N5 117.70(14)
C10 C9 C12 N5 -124.05(15)
N3 C9 C12 C13 124.04(15)
N2 C9 C12 C13 -119.90(16)
C10 C9 C12 C13 -1.7(2)
N4 C12 C13 O5 1.3(2)
N5 C12 C13 O5 -124.86(19)
C9 C12 C13 O5 117.74(19)
N4 C12 C13 O6 -177.93(14)
N5 C12 C13 O6 55.91(19)
C9 C12 C13 O6 -61.49(19)
N2 C5 N1 C6 -51.8(2)
N2 C5 N1 C4 95.1(2)
N3 C6 N1 C5 50.6(2)
N3 C6 N1 C4 -95.9(2)
C1 C4 N1 C5 -70.8(3)
C3 C4 N1 C5 167.6(2)
C2 C4 N1 C5 51.5(3)
C1 C4 N1 C6 72.5(3)
C3 C4 N1 C6 -49.2(3)
C2 C4 N1 C6 -165.3(2)
O1 C7 N2 C9 -169.76(18)
N4 C7 N2 C9 13.7(2)
O1 C7 N2 C5 -25.0(3)
N4 C7 N2 C5 158.48(16)
N3 C9 N2 C7 102.41(17)
C10 C9 N2 C7 -130.41(15)
C12 C9 N2 C7 -8.52(18)
N3 C9 N2 C5 -45.78(19)
C10 C9 N2 C5 81.40(17)
C12 C9 N2 C5 -156.72(14)
N1 C5 N2 C7 -92.2(2)
N1 C5 N2 C9 51.4(2)
O2 C8 N3 C9 169.34(18)
N5 C8 N3 C9 -14.2(2)
O2 C8 N3 C6 24.1(3)
N5 C8 N3 C6 -159.41(15)
N2 C9 N3 C8 -103.07(17)
C10 C9 N3 C8 132.93(16)
C12 C9 N3 C8 7.49(18)
N2 C9 N3 C6 44.90(19)
C10 C9 N3 C6 -79.10(19)
C12 C9 N3 C6 155.46(14)
N1 C6 N3 C8 94.7(2)
N1 C6 N3 C9 -49.2(2)
O1 C7 N4 C12 170.11(18)
N2 C7 N4 C12 -13.3(2)
O1 C7 N4 C15 28.0(3)
N2 C7 N4 C15 -155.47(17)
N5 C12 N4 C7 -102.66(18)
C13 C12 N4 C7 131.41(16)
C9 C12 N4 C7 7.58(19)
N5 C12 N4 C15 41.1(2)
C13 C12 N4 C15 -84.79(19)
C9 C12 N4 C15 151.38(16)
N6 C15 N4 C7 87.2(2)
N6 C15 N4 C12 -53.2(2)
O2 C8 N5 C12 -168.13(19)
N3 C8 N5 C12 15.3(2)
O2 C8 N5 C16 -29.1(3)
N3 C8 N5 C16 154.37(17)
N4 C12 N5 C8 100.26(17)
C13 C12 N5 C8 -134.75(16)
C9 C12 N5 C8 -10.13(18)
N4 C12 N5 C16 -40.3(2)
C13 C12 N5 C16 84.73(19)
C9 C12 N5 C16 -150.64(15)
N6 C16 N5 C8 -85.7(2)
N6 C16 N5 C12 51.4(2)
N4 C15 N6 C16 61.9(2)
N4 C15 N6 C17 -170.33(19)
N5 C16 N6 C15 -61.5(2)
N5 C16 N6 C17 170.83(18)
C18 C17 N6 C15 177.7(3)
C20 C17 N6 C15 59.7(3)
C19 C17 N6 C15 -61.0(3)
C18 C17 N6 C16 -57.4(3)
C20 C17 N6 C16 -175.5(3)
C19 C17 N6 C16 63.8(3)
O3 C10 O4 C11 0.5(3)
C9 C10 O4 C11 -178.38(19)
O5 C13 O6 C14 -3.7(3)
C12 C13 O6 C14 175.54(16)
